data_7038190
loop_
_publ_author_name
'Hodgkinson, Roy'
'Del Grosso, Alessandro'
'Clarkson, Guy'
'Wills, Martin'

_publ_section_title
;
 Iron cyclopentadienone complexes derived from C2-symmetric
 bis-propargylic alcohols; preparation and applications to catalysis.
;
_journal_issue 9
_journal_name_full 'Dalton transactions (Cambridge, England : 2003)'
_journal_page_first 3992
_journal_page_last 4005
_journal_paper_doi 10.1039/c5dt04610f
_journal_volume 45
_journal_year 2016
_chemical_formula_moiety 'C24 H18 Fe O4'
_chemical_formula_sum 'C24 H18 Fe O4'
_chemical_formula_weight 426.23
_space_group_crystal_system triclinic
_space_group_IT_number 2
_space_group_name_Hall '-P 1'
_space_group_name_H-M_alt 'P -1'
_symmetry_space_group_name_Hall '-P 1'
_symmetry_space_group_name_H-M 'P -1'
_atom_sites_solution_hydrogens geom
_atom_sites_solution_primary direct
_audit_creation_date 2015-07-29
_audit_creation_method
;
Olex2 1.2
(compiled 2015.01.26 svn.r3151 for OlexSys, GUI svn.r4998)
;
_audit_update_record
;
2015-11-03 deposited with the CCDC.
2016-01-27 downloaded from the CCDC.
;
_cell_angle_alpha 80.5397(13)
_cell_angle_beta 70.1570(15)
_cell_angle_gamma 77.6372(16)
_cell_formula_units_Z 2
_cell_length_a 9.12907(18)
_cell_length_b 9.72040(17)
_cell_length_c 11.56823(16)
_cell_measurement_reflns_used 32325
_cell_measurement_temperature 150(2)
_cell_measurement_theta_max 32.2000
_cell_measurement_theta_min 2.9370
_cell_volume 938.50(3)
_computing_cell_refinement
;
CrysAlisPro, Agilent Technologies,
Version 1.171.37.35 (release 13-08-2014 CrysAlis171 .NET)
(compiled Aug 13 2014,18:06:01)
;
_computing_data_collection
;
CrysAlisPro, Agilent Technologies,
Version 1.171.37.35 (release 13-08-2014 CrysAlis171 .NET)
(compiled Aug 13 2014,18:06:01)
;
_computing_data_reduction
;
CrysAlisPro, Agilent Technologies,
Version 1.171.37.35 (release 13-08-2014 CrysAlis171 .NET)
(compiled Aug 13 2014,18:06:01)
;
_computing_molecular_graphics 'Olex2 (Dolomanov et al., 2009)'
_computing_publication_material 'Olex2 (Dolomanov et al., 2009)'
_computing_structure_refinement 'ShelXL (Sheldrick, 2008)'
_computing_structure_solution 'ShelXT (Sheldrick, 2015)'
_diffrn_ambient_temperature 150(2)
_diffrn_detector 'CCD plate'
_diffrn_detector_area_resol_mean 10.2833
_diffrn_detector_type Ruby
_diffrn_measured_fraction_theta_full 0.999
_diffrn_measured_fraction_theta_max 0.952
_diffrn_measurement_details
;
  1 omega  -25.00   58.00   1.0000    3.5000
omega____ theta____ kappa____ phi______ frames
    -       17.2579  -99.0000  -60.0000 83

  2 omega  -24.00   97.00   1.0000    3.5000
omega____ theta____ kappa____ phi______ frames
    -       17.2579   19.0000 -120.0000 121

  3 omega  -57.00   42.00   1.0000    3.5000
omega____ theta____ kappa____ phi______ frames
    -       17.2579  -38.0000  150.0000 99

  4 omega   -7.00   92.00   1.0000    3.5000
omega____ theta____ kappa____ phi______ frames
    -       17.2579   38.0000  -30.0000 99

  5 omega   -7.00   92.00   1.0000    3.5000
omega____ theta____ kappa____ phi______ frames
    -       17.2579   38.0000  120.0000 99

  6 omega   35.00  106.00   1.0000    3.5000
omega____ theta____ kappa____ phi______ frames
    -       17.2579  178.0000 -180.0000 71

  7 omega  -91.00   10.00   1.0000    3.5000
omega____ theta____ kappa____ phi______ frames
    -      -18.1954  -57.0000  -30.0000 101

  8 omega  -25.00   23.00   1.0000    3.5000
omega____ theta____ kappa____ phi______ frames
    -      -18.1954  -99.0000  120.0000 48

  9 omega  -74.00  -17.00   1.0000    3.5000
omega____ theta____ kappa____ phi______ frames
    -      -18.1954  124.0000  -43.1360 57

 10 omega  -86.00  -30.00   1.0000    3.5000
omega____ theta____ kappa____ phi______ frames
    -      -18.1954  144.0000   62.7223 56

 11 omega  -25.00   23.00   1.0000    3.5000
omega____ theta____ kappa____ phi______ frames
    -      -18.1954  -99.0000 -120.0000 48

 12 omega  -25.00   23.00   1.0000    3.5000
omega____ theta____ kappa____ phi______ frames
    -      -18.1954  -99.0000 -180.0000 48

 13 omega  -95.00  -38.00   1.0000    3.5000
omega____ theta____ kappa____ phi______ frames
    -      -18.1954  156.0000  -37.0310 57

 14 omega  -89.00  -33.00   1.0000    3.5000
omega____ theta____ kappa____ phi______ frames
    -      -18.1954  148.0000 -146.7757 56

 15 omega -107.00  -57.00   1.0000    3.5000
omega____ theta____ kappa____ phi______ frames
    -      -18.1954 -178.0000  -90.0000 50

 16 omega  -94.00  -37.00   1.0000    3.5000
omega____ theta____ kappa____ phi______ frames
    -      -18.1954  154.0000  110.0464 57

 17 omega  -95.00  -37.00   1.0000    3.5000
omega____ theta____ kappa____ phi______ frames
    -      -18.1954  155.0000   -8.4205 58

 18 omega  -96.00  -39.00   1.0000    3.5000
omega____ theta____ kappa____ phi______ frames
    -      -18.1954  157.0000  133.3022 57

 19 omega  -71.00  105.00   1.0000    3.5000
omega____ theta____ kappa____ phi______ frames
    -       17.2579    0.0000 -150.0000 176

 20 omega  -71.00  105.00   1.0000    3.5000
omega____ theta____ kappa____ phi______ frames
    -       17.2579    0.0000 -120.0000 176

 21 omega  -71.00   89.00   1.0000    3.5000
omega____ theta____ kappa____ phi______ frames
    -       17.2579    0.0000  -90.0000 160

 22 omega  -71.00  105.00   1.0000    3.5000
omega____ theta____ kappa____ phi______ frames
    -       17.2579    0.0000 -180.0000 176
;
_diffrn_measurement_device 'four-circle diffractometer'
_diffrn_measurement_device_type 'Xcalibur, Ruby, Gemini'
_diffrn_measurement_method '\w scans'
_diffrn_orient_matrix_UB_11 -0.0641270000
_diffrn_orient_matrix_UB_12 -0.0168421000
_diffrn_orient_matrix_UB_13 -0.0132371000
_diffrn_orient_matrix_UB_21 -0.0193723000
_diffrn_orient_matrix_UB_22 0.0715610000
_diffrn_orient_matrix_UB_23 -0.0227427000
_diffrn_orient_matrix_UB_31 0.0503981000
_diffrn_orient_matrix_UB_32 -0.0152303000
_diffrn_orient_matrix_UB_33 -0.0599945000
_diffrn_radiation_monochromator graphite
_diffrn_radiation_probe x-ray
_diffrn_radiation_type MoK\a
_diffrn_radiation_wavelength 0.71073
_diffrn_reflns_av_R_equivalents 0.0336
_diffrn_reflns_av_unetI/netI 0.0198
_diffrn_reflns_laue_measured_fraction_full 0.999
_diffrn_reflns_laue_measured_fraction_max 0.952
_diffrn_reflns_limit_h_max 13
_diffrn_reflns_limit_h_min -13
_diffrn_reflns_limit_k_max 13
_diffrn_reflns_limit_k_min -14
_diffrn_reflns_limit_l_max 17
_diffrn_reflns_limit_l_min -17
_diffrn_reflns_number 57661
_diffrn_reflns_point_group_measured_fraction_full 0.999
_diffrn_reflns_point_group_measured_fraction_max 0.952
_diffrn_reflns_theta_full 25.242
_diffrn_reflns_theta_max 32.291
_diffrn_reflns_theta_min 2.407
_diffrn_source 'Enhance (Mo) X-ray Source'
_exptl_absorpt_coefficient_mu 0.833
_exptl_absorpt_correction_T_max 1.00000
_exptl_absorpt_correction_T_min 0.94407
_exptl_absorpt_correction_type multi-scan
_exptl_absorpt_process_details
;
CrysAlisPro, Agilent Technologies,
Version 1.171.37.35 (release 13-08-2014 CrysAlis171 .NET)
(compiled Aug 13 2014,18:06:01)
Empirical absorption correction using spherical harmonics,
 implemented in SCALE3 ABSPACK scaling algorithm.
Empirical absorption correction using spherical harmonics,
 implemented in SCALE3 ABSPACK scaling algorithm.
;
_exptl_crystal_colour yellow
_exptl_crystal_colour_primary yellow
_exptl_crystal_density_diffrn 1.508
_exptl_crystal_description block
_exptl_crystal_F_000 440
_exptl_crystal_size_max 0.3
_exptl_crystal_size_mid 0.3
_exptl_crystal_size_min 0.25
_refine_diff_density_max 0.825
_refine_diff_density_min -0.863
_refine_diff_density_rms 0.237
_refine_ls_extinction_method none
_refine_ls_goodness_of_fit_ref 1.294
_refine_ls_hydrogen_treatment constr
_refine_ls_matrix_type full
_refine_ls_number_parameters 262
_refine_ls_number_reflns 6365
_refine_ls_number_restraints 0
_refine_ls_restrained_S_all 1.294
_refine_ls_R_factor_all 0.0401
_refine_ls_R_factor_gt 0.0317
_refine_ls_shift/su_max 0.002
_refine_ls_shift/su_mean 0.000
_refine_ls_structure_factor_coef Fsqd
_refine_ls_weighting_details 'w=1/[\s^2^(Fo^2^)+(0.0624P)^2^+0.1532P] where P=(Fo^2^+2Fc^2^)/3'
_refine_ls_weighting_scheme calc
_refine_ls_wR_factor_gt 0.0973
_refine_ls_wR_factor_ref 0.1148
_reflns_Friedel_coverage 0.000
_reflns_number_gt 5762
_reflns_number_total 6365
_reflns_threshold_expression 'I > 2\s(I)'
_cod_data_source_file c5dt04610f2.cif
_cod_data_source_block adg2
_cod_depositor_comments 'Adding full bibliography for 7038190--7038192.cif.'
_cod_database_code 7038190
_chemical_oxdiff_formula 'C20 H20 N2 O Fe'
_shelx_space_group_comment
;
The symmetry employed for this shelxl refinement is uniquely defined
by the following loop, which should always be used as a source of
symmetry information in preference to the above space-group names.
They are only intended as comments.
;
_reflns_odcompleteness_completeness 99.96
_reflns_odcompleteness_iscentric 1
_reflns_odcompleteness_theta 30.01
_olex2_refinement_description
;
1. Fixed Uiso
 At 1.2 times of:
  All C(H) groups, All C(H,H) groups
2.a Secondary CH2 refined with riding coordinates:
 C4(H4A,H4B), C5(H5A,H5B), C6(H6A,H6B), C7(H7A,H7B)
2.b Aromatic/amide H refined with riding coordinates:
 C11(H11), C12(H12), C13(H13), C14(H14), C15(H15), C17(H17), C18(H18),
 C19(H19), C20(H20), C21(H21)
;
_shelx_shelxl_version_number 2014/7
_olex2_submission_special_instructions 'No special instructions were received'

loop_
_space_group_symop_operation_xyz
'x, y, z'
'-x, -y, -z'

loop_
_atom_site_label
_atom_site_type_symbol
_atom_site_fract_x
_atom_site_fract_y
_atom_site_fract_z
_atom_site_U_iso_or_equiv
_atom_site_adp_type
_atom_site_occupancy
_atom_site_site_symmetry_order
_atom_site_calc_flag
_atom_site_refinement_flags_posn
Fe1 Fe 0.42209(2) 0.72699(2) 0.78868(2) 0.01296(7) Uani 1 1 d .
O1 O 0.36269(12) 0.86173(11) 0.51147(9) 0.0201(2) Uani 1 1 d .
C1 C 0.36427(15) 0.76694(14) 0.59559(12) 0.0145(2) Uani 1 1 d .
C2 C 0.49953(15) 0.65619(13) 0.60988(11) 0.0136(2) Uani 1 1 d .
C3 C 0.43617(15) 0.54883(13) 0.70578(11) 0.0134(2) Uani 1 1 d .
C4 C 0.50943(15) 0.39988(14) 0.73832(12) 0.0162(2) Uani 1 1 d .
H4A H 0.6185 0.3983 0.7377 0.019 Uiso 1 1 calc R
H4B H 0.5148 0.3386 0.6761 0.019 Uiso 1 1 calc R
C5 C 0.41119(16) 0.34312(15) 0.86636(13) 0.0188(2) Uani 1 1 d .
H5A H 0.4527 0.2416 0.8828 0.023 Uiso 1 1 calc R
H5B H 0.4204 0.3947 0.9300 0.023 Uiso 1 1 calc R
C6 C 0.23759(17) 0.36098(15) 0.87483(14) 0.0215(3) Uani 1 1 d .
H6A H 0.1789 0.3136 0.9546 0.026 Uiso 1 1 calc R
H6B H 0.2294 0.3147 0.8077 0.026 Uiso 1 1 calc R
C7 C 0.16239(15) 0.51756(14) 0.86473(12) 0.0165(2) Uani 1 1 d .
H7A H 0.0640 0.5267 0.8437 0.020 Uiso 1 1 calc R
H7B H 0.1343 0.5552 0.9454 0.020 Uiso 1 1 calc R
C8 C 0.27381(15) 0.60275(13) 0.76733(11) 0.0134(2) Uani 1 1 d .
C9 C 0.23480(15) 0.74328(13) 0.71316(12) 0.0140(2) Uani 1 1 d .
C10 C 0.07630(15) 0.83263(14) 0.74359(12) 0.0154(2) Uani 1 1 d .
C11 C -0.00272(17) 0.87671(16) 0.86099(14) 0.0214(3) Uani 1 1 d .
H11 H 0.0460 0.8499 0.9239 0.026 Uiso 1 1 calc R
C12 C -0.15262(19) 0.95980(18) 0.88695(16) 0.0277(3) Uani 1 1 d .
H12 H -0.2063 0.9884 0.9675 0.033 Uiso 1 1 calc R
C13 C -0.22340(18) 1.00073(17) 0.79477(17) 0.0274(3) Uani 1 1 d .
H13 H -0.3246 1.0590 0.8120 0.033 Uiso 1 1 calc R
C14 C -0.14696(18) 0.95695(16) 0.67769(16) 0.0243(3) Uani 1 1 d .
H14 H -0.1964 0.9839 0.6152 0.029 Uiso 1 1 calc R
C15 C 0.00286(16) 0.87313(15) 0.65195(13) 0.0194(3) Uani 1 1 d .
H15 H 0.0554 0.8434 0.5717 0.023 Uiso 1 1 calc R
C16 C 0.66050(15) 0.65005(14) 0.52045(11) 0.0147(2) Uani 1 1 d .
C17 C 0.75632(16) 0.52175(15) 0.48344(12) 0.0169(2) Uani 1 1 d .
H17 H 0.7181 0.4353 0.5160 0.020 Uiso 1 1 calc R
C18 C 0.90791(16) 0.52039(16) 0.39888(13) 0.0200(3) Uani 1 1 d .
H18 H 0.9727 0.4328 0.3747 0.024 Uiso 1 1 calc R
C19 C 0.96448(17) 0.64572(17) 0.35001(13) 0.0226(3) Uani 1 1 d .
H19 H 1.0677 0.6442 0.2925 0.027 Uiso 1 1 calc R
C20 C 0.86937(17) 0.77413(17) 0.38551(14) 0.0223(3) Uani 1 1 d .
H20 H 0.9076 0.8603 0.3516 0.027 Uiso 1 1 calc R
C21 C 0.71885(17) 0.77649(15) 0.47029(13) 0.0188(2) Uani 1 1 d .
H21 H 0.6550 0.8644 0.4945 0.023 Uiso 1 1 calc R
O22 O 0.41371(16) 1.03635(12) 0.75125(12) 0.0303(3) Uani 1 1 d .
C22 C 0.42096(16) 0.91703(15) 0.76305(13) 0.0189(2) Uani 1 1 d .
O23 O 0.26504(14) 0.69849(14) 1.05637(10) 0.0278(2) Uani 1 1 d .
C23 C 0.32596(16) 0.71249(15) 0.95242(13) 0.0183(2) Uani 1 1 d .
O24 O 0.74053(13) 0.62891(13) 0.80914(11) 0.0273(2) Uani 1 1 d .
C24 C 0.61640(16) 0.66965(15) 0.80317(12) 0.0178(2) Uani 1 1 d .

loop_
_atom_site_aniso_label
_atom_site_aniso_U_11
_atom_site_aniso_U_22
_atom_site_aniso_U_33
_atom_site_aniso_U_23
_atom_site_aniso_U_13
_atom_site_aniso_U_12
Fe1 0.01209(10) 0.01357(10) 0.01279(10) -0.00151(7) -0.00385(7) -0.00128(7)
O1 0.0198(5) 0.0206(5) 0.0180(4) 0.0048(4) -0.0072(4) -0.0023(4)
C1 0.0142(5) 0.0148(5) 0.0150(5) -0.0010(4) -0.0052(4) -0.0027(4)
C2 0.0134(5) 0.0142(5) 0.0127(5) -0.0015(4) -0.0038(4) -0.0020(4)
C3 0.0133(5) 0.0133(5) 0.0132(5) -0.0012(4) -0.0045(4) -0.0013(4)
C4 0.0158(5) 0.0136(5) 0.0172(6) -0.0004(4) -0.0047(4) 0.0002(4)
C5 0.0183(6) 0.0163(6) 0.0188(6) 0.0032(4) -0.0055(5) -0.0007(5)
C6 0.0192(6) 0.0160(6) 0.0267(7) 0.0034(5) -0.0056(5) -0.0045(5)
C7 0.0138(5) 0.0161(6) 0.0177(6) 0.0010(4) -0.0028(4) -0.0038(4)
C8 0.0133(5) 0.0132(5) 0.0137(5) -0.0006(4) -0.0045(4) -0.0022(4)
C9 0.0132(5) 0.0138(5) 0.0147(5) -0.0008(4) -0.0051(4) -0.0013(4)
C10 0.0126(5) 0.0127(5) 0.0201(6) -0.0001(4) -0.0050(4) -0.0019(4)
C11 0.0181(6) 0.0213(6) 0.0227(6) -0.0039(5) -0.0060(5) 0.0018(5)
C12 0.0203(7) 0.0270(7) 0.0312(8) -0.0097(6) -0.0042(6) 0.0041(6)
C13 0.0161(6) 0.0204(7) 0.0437(9) -0.0043(6) -0.0106(6) 0.0037(5)
C14 0.0189(6) 0.0205(7) 0.0357(8) 0.0028(6) -0.0152(6) -0.0016(5)
C15 0.0174(6) 0.0187(6) 0.0231(6) 0.0010(5) -0.0091(5) -0.0030(5)
C16 0.0139(5) 0.0173(6) 0.0129(5) -0.0014(4) -0.0042(4) -0.0029(4)
C17 0.0160(5) 0.0191(6) 0.0149(5) -0.0026(4) -0.0039(4) -0.0022(4)
C18 0.0165(6) 0.0240(7) 0.0171(6) -0.0041(5) -0.0037(5) 0.0007(5)
C19 0.0150(6) 0.0320(8) 0.0180(6) -0.0011(5) -0.0015(5) -0.0053(5)
C20 0.0183(6) 0.0252(7) 0.0216(6) 0.0018(5) -0.0036(5) -0.0079(5)
C21 0.0182(6) 0.0180(6) 0.0186(6) -0.0012(5) -0.0034(5) -0.0043(5)
O22 0.0389(7) 0.0183(5) 0.0361(6) -0.0012(4) -0.0153(5) -0.0059(5)
C22 0.0194(6) 0.0200(6) 0.0182(6) -0.0030(5) -0.0071(5) -0.0027(5)
O23 0.0279(6) 0.0366(6) 0.0164(5) -0.0029(4) -0.0041(4) -0.0052(5)
C23 0.0168(6) 0.0194(6) 0.0195(6) -0.0029(5) -0.0069(5) -0.0022(5)
O24 0.0175(5) 0.0338(6) 0.0305(6) -0.0029(5) -0.0098(4) -0.0007(4)
C24 0.0178(6) 0.0189(6) 0.0166(6) -0.0029(4) -0.0049(5) -0.0028(5)

loop_
_atom_type_symbol
_atom_type_description
_atom_type_scat_dispersion_real
_atom_type_scat_dispersion_imag
_atom_type_scat_source
C C 0.0033 0.0016 'International Tables Vol C Tables 4.2.6.8 and 6.1.1.4'
H H 0.0000 0.0000 'International Tables Vol C Tables 4.2.6.8 and 6.1.1.4'
Fe Fe 0.3463 0.8444 'International Tables Vol C Tables 4.2.6.8 and 6.1.1.4'
O O 0.0106 0.0060 'International Tables Vol C Tables 4.2.6.8 and 6.1.1.4'

loop_
_geom_angle_atom_site_label_1
_geom_angle_atom_site_label_2
_geom_angle_atom_site_label_3
_geom_angle
C22 Fe1 C1 82.97(5)
C23 Fe1 C1 141.25(5)
C23 Fe1 C22 98.74(6)
C23 Fe1 C24 93.49(6)
C24 Fe1 C1 124.72(5)
C24 Fe1 C22 98.71(6)
O1 C1 Fe1 138.41(10)
O1 C1 C2 128.37(12)
O1 C1 C9 127.93(12)
C2 C1 Fe1 60.50(6)
C9 C1 Fe1 60.92(6)
C9 C1 C2 103.50(10)
C3 C2 C1 107.75(10)
C3 C2 C16 128.54(11)
C16 C2 C1 122.50(11)
C2 C3 C4 130.73(11)
C8 C3 C2 108.03(11)
C8 C3 C4 121.08(11)
C3 C4 H4A 109.6
C3 C4 H4B 109.6
C3 C4 C5 110.08(11)
H4A C4 H4B 108.2
C5 C4 H4A 109.6
C5 C4 H4B 109.6
C4 C5 H5A 109.5
C4 C5 H5B 109.5
H5A C5 H5B 108.1
C6 C5 C4 110.82(11)
C6 C5 H5A 109.5
C6 C5 H5B 109.5
C5 C6 H6A 109.3
C5 C6 H6B 109.3
C5 C6 C7 111.55(11)
H6A C6 H6B 108.0
C7 C6 H6A 109.3
C7 C6 H6B 109.3
C6 C7 H7A 109.4
C6 C7 H7B 109.4
H7A C7 H7B 108.0
C8 C7 C6 111.03(11)
C8 C7 H7A 109.4
C8 C7 H7B 109.4
C3 C8 C7 124.19(11)
C9 C8 C3 108.76(11)
C9 C8 C7 126.82(11)
C8 C9 C1 107.96(11)
C8 C9 C10 126.08(11)
C10 C9 C1 123.35(11)
C11 C10 C9 122.01(12)
C11 C10 C15 118.99(12)
C15 C10 C9 119.00(12)
C10 C11 H11 119.7
C10 C11 C12 120.57(14)
C12 C11 H11 119.7
C11 C12 H12 120.1
C13 C12 C11 119.87(15)
C13 C12 H12 120.1
C12 C13 H13 119.8
C14 C13 C12 120.32(13)
C14 C13 H13 119.8
C13 C14 H14 120.1
C13 C14 C15 119.76(14)
C15 C14 H14 120.1
C10 C15 H15 119.8
C14 C15 C10 120.48(14)
C14 C15 H15 119.8
C17 C16 C2 121.96(12)
C17 C16 C21 118.88(12)
C21 C16 C2 119.16(12)
C16 C17 H17 119.9
C18 C17 C16 120.23(13)
C18 C17 H17 119.9
C17 C18 H18 119.8
C19 C18 C17 120.45(13)
C19 C18 H18 119.8
C18 C19 H19 120.1
C18 C19 C20 119.72(13)
C20 C19 H19 120.1
C19 C20 H20 119.9
C21 C20 C19 120.24(13)
C21 C20 H20 119.9
C16 C21 H21 119.8
C20 C21 C16 120.47(13)
C20 C21 H21 119.8
O22 C22 Fe1 176.83(14)
O23 C23 Fe1 177.66(13)
O24 C24 Fe1 177.06(13)

loop_
_geom_bond_atom_site_label_1
_geom_bond_atom_site_label_2
_geom_bond_distance
Fe1 C1 2.4179(13)
Fe1 C22 1.8205(15)
Fe1 C23 1.7930(14)
Fe1 C24 1.7981(14)
O1 C1 1.2269(16)
C1 C2 1.4906(18)
C1 C9 1.4906(17)
C2 C3 1.4480(17)
C2 C16 1.4778(17)
C3 C4 1.5041(18)
C3 C8 1.4325(17)
C4 H4A 0.9900
C4 H4B 0.9900
C4 C5 1.5310(18)
C5 H5A 0.9900
C5 H5B 0.9900
C5 C6 1.528(2)
C6 H6A 0.9900
C6 H6B 0.9900
C6 C7 1.5329(19)
C7 H7A 0.9900
C7 H7B 0.9900
C7 C8 1.5053(17)
C8 C9 1.4308(17)
C9 C10 1.4793(18)
C10 C11 1.394(2)
C10 C15 1.4003(19)
C11 H11 0.9500
C11 C12 1.394(2)
C12 H12 0.9500
C12 C13 1.390(2)
C13 H13 0.9500
C13 C14 1.387(2)
C14 H14 0.9500
C14 C15 1.396(2)
C15 H15 0.9500
C16 C17 1.3992(18)
C16 C21 1.4026(18)
C17 H17 0.9500
C17 C18 1.3963(18)
C18 H18 0.9500
C18 C19 1.384(2)
C19 H19 0.9500
C19 C20 1.394(2)
C20 H20 0.9500
C20 C21 1.3890(19)
C21 H21 0.9500
O22 C22 1.1356(18)
O23 C23 1.1395(18)
O24 C24 1.1392(18)

loop_
_geom_torsion_atom_site_label_1
_geom_torsion_atom_site_label_2
_geom_torsion_atom_site_label_3
_geom_torsion_atom_site_label_4
_geom_torsion
Fe1 C1 C2 C3 63.63(8)
Fe1 C1 C2 C16 -127.96(13)
Fe1 C1 C9 C8 -64.09(8)
Fe1 C1 C9 C10 133.26(13)
O1 C1 C2 C3 -165.97(13)
O1 C1 C2 C16 2.4(2)
O1 C1 C9 C8 165.25(13)
O1 C1 C9 C10 2.6(2)
C1 C2 C3 C4 163.71(13)
C1 C2 C3 C8 -11.58(14)
C1 C2 C16 C17 -139.74(13)
C1 C2 C16 C21 39.76(18)
C1 C9 C10 C11 -137.76(14)
C1 C9 C10 C15 42.80(18)
C2 C1 C9 C8 -19.57(13)
C2 C1 C9 C10 177.78(11)
C2 C3 C4 C5 165.35(13)
C2 C3 C8 C7 173.94(12)
C2 C3 C8 C9 -1.02(14)
C2 C16 C17 C18 -179.88(12)
C2 C16 C21 C20 -179.65(12)
C3 C2 C16 C17 26.1(2)
C3 C2 C16 C21 -154.40(13)
C3 C4 C5 C6 52.37(15)
C3 C8 C9 C1 13.24(14)
C3 C8 C9 C10 175.29(12)
C4 C3 C8 C7 -1.90(19)
C4 C3 C8 C9 -176.85(11)
C4 C5 C6 C7 -65.59(15)
C5 C6 C7 C8 41.13(16)
C6 C7 C8 C3 -8.72(18)
C6 C7 C8 C9 165.32(13)
C7 C8 C9 C1 -161.55(12)
C7 C8 C9 C10 0.5(2)
C8 C3 C4 C5 -19.88(17)
C8 C9 C10 C11 62.79(19)
C8 C9 C10 C15 -116.65(15)
C9 C1 C2 C3 18.88(13)
C9 C1 C2 C16 -172.71(11)
C9 C10 C11 C12 -179.40(14)
C9 C10 C15 C14 179.74(13)
C10 C11 C12 C13 -0.8(2)
C11 C10 C15 C14 0.3(2)
C11 C12 C13 C14 1.3(3)
C12 C13 C14 C15 -1.0(2)
C13 C14 C15 C10 0.2(2)
C15 C10 C11 C12 0.0(2)
C16 C2 C3 C4 -3.8(2)
C16 C2 C3 C8 -179.06(12)
C16 C17 C18 C19 -0.6(2)
C17 C16 C21 C20 -0.1(2)
C17 C18 C19 C20 0.0(2)
C18 C19 C20 C21 0.5(2)
C19 C20 C21 C16 -0.4(2)
C21 C16 C17 C18 0.6(2)
